data_1547016
loop_
_publ_author_name
'Qiu, Shaotong'
'Chen, Lianfen'
'Jiang, Huanfeng'
'Zhu, Shifa'

_publ_section_title
;
 CuCl/Et3N-Catalyzed Synthesis of Indanone-Fused 2-Methylene Pyrrolidines
 from Enynals and Propargylamines.
;
_journal_issue 17
_journal_name_full 'Organic letters'
_journal_page_first 4540
_journal_page_last 4543
_journal_paper_doi 10.1021/acs.orglett.7b02121
_journal_volume 19
_journal_year 2017
_chemical_formula_moiety 'C27 H23 N O3'
_chemical_formula_sum 'C27 H23 N O3'
_chemical_formula_weight 409.46
_space_group_crystal_system monoclinic
_space_group_IT_number 14
_space_group_name_Hall '-P 2ybc'
_space_group_name_H-M_alt 'P 1 21/c 1'
_symmetry_space_group_name_Hall '-P 2ybc'
_symmetry_space_group_name_H-M 'P 1 21/c 1'
_atom_sites_solution_hydrogens geom
_atom_sites_solution_primary direct
_audit_creation_date 2016-08-11
_audit_creation_method
;
Olex2 1.2
(compiled 2016.02.19 svn.r3266 for OlexSys, GUI svn.r5155)
;
_cell_angle_alpha 90
_cell_angle_beta 93.112(2)
_cell_angle_gamma 90
_cell_formula_units_Z 4
_cell_length_a 10.5503(13)
_cell_length_b 25.290(3)
_cell_length_c 8.0177(10)
_cell_measurement_reflns_used 3082
_cell_measurement_temperature 296
_cell_measurement_theta_max 21.794
_cell_measurement_theta_min 2.52
_cell_volume 2136.1(5)
_computing_cell_refinement 'SAINT v7.68A (Bruker, 2009)'
_computing_data_reduction 'SAINT v7.68A (Bruker, 2009)'
_computing_molecular_graphics 'Olex2 (Dolomanov et al., 2009)'
_computing_publication_material 'Olex2 (Dolomanov et al., 2009)'
_computing_structure_refinement 'ShelXL (Sheldrick, 2015)'
_computing_structure_solution 'ShelXT (Sheldrick, 2015)'
_diffrn_ambient_temperature 296
_diffrn_measured_fraction_theta_full 1.000
_diffrn_measured_fraction_theta_max 0.994
_diffrn_measurement_device_type 'Bruker APEX-II CCD'
_diffrn_measurement_method '\f and \w scans'
_diffrn_radiation_monochromator graphite
_diffrn_radiation_type MoK\a
_diffrn_radiation_wavelength 0.71073
_diffrn_reflns_av_R_equivalents 0.0488
_diffrn_reflns_av_unetI/netI 0.0551
_diffrn_reflns_Laue_measured_fraction_full 1.000
_diffrn_reflns_Laue_measured_fraction_max 0.994
_diffrn_reflns_limit_h_max 13
_diffrn_reflns_limit_h_min -15
_diffrn_reflns_limit_k_max 36
_diffrn_reflns_limit_k_min -36
_diffrn_reflns_limit_l_max 11
_diffrn_reflns_limit_l_min -11
_diffrn_reflns_number 21538
_diffrn_reflns_point_group_measured_fraction_full 1.000
_diffrn_reflns_point_group_measured_fraction_max 0.994
_diffrn_reflns_theta_full 26.000
_diffrn_reflns_theta_max 30.623
_diffrn_reflns_theta_min 1.933
_diffrn_standards_number 0
_exptl_absorpt_coefficient_mu 0.083
_exptl_absorpt_correction_T_max 0.7461
_exptl_absorpt_correction_T_min 0.6878
_exptl_absorpt_correction_type multi-scan
_exptl_absorpt_process_details
;
SADABS-2008/1 (Bruker,2008) was used for absorption correction.
wR2(int) was 0.0561 before and 0.0458 after correction.
The Ratio of minimum to maximum transmission is 0.9219.
The \l/2 correction factor is 0.0015.
;
_exptl_crystal_colour yellow
_exptl_crystal_density_diffrn 1.273
_exptl_crystal_description block
_exptl_crystal_F_000 864
_exptl_crystal_size_max 0.25
_exptl_crystal_size_mid 0.2
_exptl_crystal_size_min 0.18
_refine_diff_density_max 0.176
_refine_diff_density_min -0.193
_refine_diff_density_rms 0.037
_refine_ls_extinction_method none
_refine_ls_goodness_of_fit_ref 1.007
_refine_ls_hydrogen_treatment constr
_refine_ls_matrix_type full
_refine_ls_number_parameters 282
_refine_ls_number_reflns 6552
_refine_ls_number_restraints 0
_refine_ls_restrained_S_all 1.007
_refine_ls_R_factor_all 0.1256
_refine_ls_R_factor_gt 0.0558
_refine_ls_shift/su_max 0.004
_refine_ls_shift/su_mean 0.000
_refine_ls_structure_factor_coef Fsqd
_refine_ls_weighting_details 'w=1/[\s^2^(Fo^2^)+(0.0679P)^2^+0.1253P] where P=(Fo^2^+2Fc^2^)/3'
_refine_ls_weighting_scheme calc
_refine_ls_wR_factor_gt 0.1282
_refine_ls_wR_factor_ref 0.1587
_reflns_Friedel_coverage 0.000
_reflns_number_gt 3261
_reflns_number_total 6552
_reflns_threshold_expression 'I > 2\s(I)'
_cod_data_source_file ol7b02121_si_003.cif
_cod_data_source_block dm16497
_cod_database_code 1547016
_shelx_space_group_comment
;
The symmetry employed for this shelxl refinement is uniquely defined
by the following loop, which should always be used as a source of
symmetry information in preference to the above space-group names.
They are only intended as comments.
;
_shelx_estimated_absorpt_t_max 0.985
_shelx_estimated_absorpt_t_min 0.980
_olex2_refinement_description
;
1. Fixed Uiso
 At 1.2 times of:
  All C(H) groups, All C(H,H) groups
 At 1.5 times of:
  All C(H,H,H) groups
2.a Ternary CH refined with riding coordinates:
 C1(H1)
2.b Secondary CH2 refined with riding coordinates:
 C11(H11A,H11B)
2.c Aromatic/amide H refined with riding coordinates:
 C3(H3), C4(H4), C5(H5), C6(H6), C12(H12), C14(H14), C15(H15), C17(H17),
 C18(H18), C23(H23), C24(H24), C25(H25), C26(H26), C27(H27)
2.d Idealised Me refined as rotating group:
 C19(H19A,H19B,H19C), C21(H21A,H21B,H21C)
;
_shelx_shelxl_version_number 2014/7
_olex2_submission_special_instructions 'No special instructions were received'

loop_
_space_group_symop_operation_xyz
'x, y, z'
'-x, y+1/2, -z+1/2'
'-x, -y, -z'
'x, -y-1/2, z-1/2'

loop_
_atom_site_label
_atom_site_type_symbol
_atom_site_fract_x
_atom_site_fract_y
_atom_site_fract_z
_atom_site_U_iso_or_equiv
_atom_site_adp_type
_atom_site_occupancy
_atom_site_site_symmetry_order
_atom_site_calc_flag
_atom_site_refinement_flags_posn
O1 O 0.89281(13) 0.66111(6) 0.51612(19) 0.0785(4) Uani 1 1 d .
O2 O 0.92350(14) 0.61795(6) 0.91909(18) 0.0809(5) Uani 1 1 d .
O3 O 0.75507(13) 0.67070(5) 0.90017(19) 0.0737(4) Uani 1 1 d .
N1 N 0.64757(12) 0.52808(6) 0.74521(19) 0.0543(4) Uani 1 1 d .
C1 C 0.77511(14) 0.54319(6) 0.7054(2) 0.0452(4) Uani 1 1 d .
H1 H 0.8373 0.5318 0.7934 0.054 Uiso 1 1 calc R
C2 C 0.81576(14) 0.52629(7) 0.5339(2) 0.0477(4) Uani 1 1 d .
C3 C 0.81328(17) 0.47638(8) 0.4634(2) 0.0619(5) Uani 1 1 d .
H3 H 0.7844 0.4474 0.5221 0.074 Uiso 1 1 calc R
C4 C 0.8546(2) 0.47045(11) 0.3040(3) 0.0780(7) Uani 1 1 d .
H4 H 0.8524 0.4372 0.2543 0.094 Uiso 1 1 calc R
C5 C 0.8990(2) 0.51312(12) 0.2175(3) 0.0840(8) Uani 1 1 d .
H5 H 0.9260 0.5081 0.1101 0.101 Uiso 1 1 calc R
C6 C 0.90416(19) 0.56301(10) 0.2868(2) 0.0713(6) Uani 1 1 d .
H6 H 0.9357 0.5916 0.2290 0.086 Uiso 1 1 calc R
C7 C 0.86047(15) 0.56900(8) 0.4463(2) 0.0532(4) Uani 1 1 d .
C8 C 0.85030(15) 0.61768(8) 0.5445(2) 0.0539(5) Uani 1 1 d .
C9 C 0.77031(15) 0.60400(6) 0.6933(2) 0.0455(4) Uani 1 1 d .
C10 C 0.63034(15) 0.61469(6) 0.64338(19) 0.0438(4) Uani 1 1 d .
C11 C 0.55440(15) 0.56588(6) 0.6792(2) 0.0451(4) Uani 1 1 d .
H11A H 0.4919 0.5734 0.7604 0.054 Uiso 1 1 calc R
H11B H 0.5111 0.5526 0.5779 0.054 Uiso 1 1 calc R
C12 C 0.59216(15) 0.65950(6) 0.5700(2) 0.0479(4) Uani 1 1 d .
H12 H 0.6566 0.6839 0.5562 0.057 Uiso 1 1 calc R
C13 C 0.46624(15) 0.67702(6) 0.5071(2) 0.0451(4) Uani 1 1 d .
C14 C 0.35268(16) 0.65155(7) 0.5383(2) 0.0513(4) Uani 1 1 d .
H14 H 0.3543 0.6212 0.6040 0.062 Uiso 1 1 calc R
C15 C 0.23787(16) 0.67071(7) 0.4731(2) 0.0551(4) Uani 1 1 d .
H15 H 0.1636 0.6529 0.4956 0.066 Uiso 1 1 calc R
C16 C 0.23042(17) 0.71561(8) 0.3756(2) 0.0582(5) Uani 1 1 d .
C17 C 0.34277(17) 0.74118(9) 0.3466(3) 0.0679(6) Uani 1 1 d .
H17 H 0.3406 0.7718 0.2825 0.081 Uiso 1 1 calc R
C18 C 0.45759(17) 0.72239(7) 0.4100(2) 0.0596(5) Uani 1 1 d .
H18 H 0.5314 0.7405 0.3873 0.071 Uiso 1 1 calc R
C19 C 0.10504(19) 0.73584(11) 0.3020(3) 0.0946(8) Uani 1 1 d .
H19A H 0.0940 0.7248 0.1875 0.142 Uiso 1 1 calc GR
H19B H 0.1040 0.7738 0.3074 0.142 Uiso 1 1 calc GR
H19C H 0.0373 0.7219 0.3640 0.142 Uiso 1 1 calc GR
C20 C 0.82511(17) 0.63125(7) 0.8500(2) 0.0519(4) Uani 1 1 d .
C21 C 0.8024(3) 0.69961(10) 1.0470(3) 0.0986(8) Uani 1 1 d .
H21A H 0.8727 0.7214 1.0187 0.148 Uiso 1 1 calc GR
H21B H 0.8299 0.6751 1.1329 0.148 Uiso 1 1 calc GR
H21C H 0.7361 0.7215 1.0865 0.148 Uiso 1 1 calc GR
C22 C 0.61515(16) 0.47821(6) 0.80086(19) 0.0461(4) Uani 1 1 d .
C23 C 0.70654(18) 0.44169(7) 0.8570(2) 0.0570(5) Uani 1 1 d .
H23 H 0.7921 0.4502 0.8536 0.068 Uiso 1 1 calc R
C24 C 0.6716(2) 0.39299(8) 0.9179(2) 0.0658(5) Uani 1 1 d .
H24 H 0.7340 0.3692 0.9559 0.079 Uiso 1 1 calc R
C25 C 0.5454(2) 0.37916(8) 0.9230(3) 0.0711(6) Uani 1 1 d .
H25 H 0.5221 0.3464 0.9640 0.085 Uiso 1 1 calc R
C26 C 0.4549(2) 0.41468(8) 0.8666(3) 0.0672(5) Uani 1 1 d .
H26 H 0.3696 0.4057 0.8697 0.081 Uiso 1 1 calc R
C27 C 0.48771(17) 0.46335(7) 0.8054(2) 0.0544(4) Uani 1 1 d .
H27 H 0.4245 0.4866 0.7667 0.065 Uiso 1 1 calc R

loop_
_atom_site_aniso_label
_atom_site_aniso_U_11
_atom_site_aniso_U_22
_atom_site_aniso_U_33
_atom_site_aniso_U_23
_atom_site_aniso_U_13
_atom_site_aniso_U_12
O1 0.0690(9) 0.0728(10) 0.0957(11) 0.0264(8) 0.0214(8) -0.0134(7)
O2 0.0668(9) 0.1000(12) 0.0736(9) -0.0079(8) -0.0193(8) 0.0127(8)
O3 0.0727(9) 0.0612(9) 0.0843(10) -0.0211(7) -0.0221(7) 0.0051(7)
N1 0.0423(7) 0.0487(9) 0.0733(10) 0.0139(7) 0.0152(7) 0.0020(6)
C1 0.0371(8) 0.0502(9) 0.0484(9) 0.0058(7) 0.0048(7) 0.0001(7)
C2 0.0344(8) 0.0616(11) 0.0471(9) 0.0012(8) 0.0013(7) 0.0071(7)
C3 0.0514(10) 0.0721(13) 0.0617(12) -0.0072(10) -0.0011(9) 0.0111(9)
C4 0.0676(13) 0.1023(19) 0.0635(13) -0.0222(13) -0.0032(11) 0.0220(13)
C5 0.0658(13) 0.140(2) 0.0467(12) -0.0057(14) 0.0089(10) 0.0335(14)
C6 0.0538(11) 0.1104(19) 0.0504(11) 0.0172(12) 0.0085(9) 0.0198(11)
C7 0.0375(9) 0.0753(13) 0.0474(10) 0.0106(9) 0.0069(7) 0.0088(8)
C8 0.0395(9) 0.0660(12) 0.0564(10) 0.0193(9) 0.0047(8) -0.0016(8)
C9 0.0405(8) 0.0487(10) 0.0476(9) 0.0058(7) 0.0043(7) -0.0037(7)
C10 0.0416(8) 0.0485(9) 0.0416(8) 0.0005(7) 0.0043(7) -0.0013(7)
C11 0.0407(8) 0.0470(9) 0.0482(9) 0.0027(7) 0.0069(7) 0.0002(7)
C12 0.0427(9) 0.0462(9) 0.0547(10) 0.0030(8) 0.0018(7) -0.0060(7)
C13 0.0445(9) 0.0444(9) 0.0464(9) -0.0011(7) 0.0027(7) -0.0012(7)
C14 0.0506(10) 0.0448(10) 0.0584(10) 0.0020(8) 0.0025(8) -0.0035(7)
C15 0.0442(9) 0.0602(11) 0.0607(11) 0.0016(9) 0.0022(8) -0.0055(8)
C16 0.0486(10) 0.0737(13) 0.0522(10) 0.0087(9) 0.0010(8) 0.0034(9)
C17 0.0551(11) 0.0745(13) 0.0742(13) 0.0314(11) 0.0043(10) 0.0030(10)
C18 0.0481(10) 0.0626(12) 0.0682(12) 0.0194(9) 0.0054(9) -0.0043(8)
C19 0.0553(12) 0.130(2) 0.0977(18) 0.0461(16) -0.0053(12) 0.0088(13)
C20 0.0455(10) 0.0549(11) 0.0550(10) 0.0081(8) -0.0009(8) -0.0057(8)
C21 0.1121(19) 0.0760(16) 0.1030(18) -0.0371(14) -0.0378(15) 0.0060(14)
C22 0.0536(9) 0.0448(9) 0.0407(8) 0.0009(7) 0.0112(7) -0.0020(8)
C23 0.0589(11) 0.0534(11) 0.0593(11) 0.0051(9) 0.0081(9) 0.0013(9)
C24 0.0880(15) 0.0519(12) 0.0579(12) 0.0071(9) 0.0064(10) 0.0072(10)
C25 0.0962(17) 0.0544(12) 0.0637(12) 0.0093(10) 0.0130(11) -0.0146(11)
C26 0.0713(13) 0.0634(13) 0.0676(12) 0.0078(10) 0.0099(10) -0.0175(10)
C27 0.0560(10) 0.0555(11) 0.0524(10) 0.0058(8) 0.0083(8) -0.0066(8)

loop_
_atom_type_symbol
_atom_type_description
_atom_type_scat_dispersion_real
_atom_type_scat_dispersion_imag
_atom_type_scat_source
C C 0.0033 0.0016 'International Tables Vol C Tables 4.2.6.8 and 6.1.1.4'
H H 0.0000 0.0000 'International Tables Vol C Tables 4.2.6.8 and 6.1.1.4'
N N 0.0061 0.0033 'International Tables Vol C Tables 4.2.6.8 and 6.1.1.4'
O O 0.0106 0.0060 'International Tables Vol C Tables 4.2.6.8 and 6.1.1.4'

loop_
_geom_angle_atom_site_label_1
_geom_angle_atom_site_label_2
_geom_angle_atom_site_label_3
_geom_angle
C20 O3 C21 117.08(16)
C11 N1 C1 111.37(13)
C22 N1 C1 123.93(14)
C22 N1 C11 122.87(13)
N1 C1 H1 110.9
N1 C1 C2 115.75(14)
N1 C1 C9 104.41(13)
C2 C1 H1 110.9
C2 C1 C9 103.48(13)
C9 C1 H1 110.9
C3 C2 C1 128.68(16)
C3 C2 C7 120.25(17)
C7 C2 C1 111.07(15)
C2 C3 H3 120.7
C4 C3 C2 118.5(2)
C4 C3 H3 120.7
C3 C4 H4 119.5
C5 C4 C3 120.9(2)
C5 C4 H4 119.5
C4 C5 H5 119.3
C6 C5 C4 121.4(2)
C6 C5 H5 119.3
C5 C6 H6 121.2
C5 C6 C7 117.5(2)
C7 C6 H6 121.2
C2 C7 C6 121.36(19)
C2 C7 C8 110.16(15)
C6 C7 C8 128.46(18)
O1 C8 C7 128.33(17)
O1 C8 C9 124.99(18)
C7 C8 C9 106.67(15)
C8 C9 C1 104.81(14)
C10 C9 C1 102.72(12)
C10 C9 C8 108.61(13)
C20 C9 C1 113.01(14)
C20 C9 C8 109.83(13)
C20 C9 C10 117.00(14)
C11 C10 C9 108.68(13)
C12 C10 C9 122.03(14)
C12 C10 C11 129.12(15)
N1 C11 C10 104.63(12)
N1 C11 H11A 110.8
N1 C11 H11B 110.8
C10 C11 H11A 110.8
C10 C11 H11B 110.8
H11A C11 H11B 108.9
C10 C12 H12 114.4
C10 C12 C13 131.14(15)
C13 C12 H12 114.4
C14 C13 C12 124.81(15)
C18 C13 C12 118.33(15)
C18 C13 C14 116.86(16)
C13 C14 H14 119.5
C15 C14 C13 120.95(16)
C15 C14 H14 119.5
C14 C15 H15 119.1
C16 C15 C14 121.72(17)
C16 C15 H15 119.1
C15 C16 C17 117.28(17)
C15 C16 C19 121.56(18)
C17 C16 C19 121.16(18)
C16 C17 H17 119.2
C18 C17 C16 121.58(18)
C18 C17 H17 119.2
C13 C18 H18 119.2
C17 C18 C13 121.60(17)
C17 C18 H18 119.2
C16 C19 H19A 109.5
C16 C19 H19B 109.5
C16 C19 H19C 109.5
H19A C19 H19B 109.5
H19A C19 H19C 109.5
H19B C19 H19C 109.5
O2 C20 O3 123.89(17)
O2 C20 C9 122.44(17)
O3 C20 C9 113.67(15)
O3 C21 H21A 109.5
O3 C21 H21B 109.5
O3 C21 H21C 109.5
H21A C21 H21B 109.5
H21A C21 H21C 109.5
H21B C21 H21C 109.5
N1 C22 C23 121.93(15)
N1 C22 C27 120.47(15)
C23 C22 C27 117.60(16)
C22 C23 H23 119.6
C24 C23 C22 120.80(18)
C24 C23 H23 119.6
C23 C24 H24 119.6
C25 C24 C23 120.85(19)
C25 C24 H24 119.6
C24 C25 H25 120.6
C26 C25 C24 118.71(19)
C26 C25 H25 120.6
C25 C26 H26 119.3
C25 C26 C27 121.35(19)
C27 C26 H26 119.3
C22 C27 H27 119.7
C26 C27 C22 120.68(18)
C26 C27 H27 119.7

loop_
_geom_bond_atom_site_label_1
_geom_bond_atom_site_label_2
_geom_bond_distance
O1 C8 1.213(2)
O2 C20 1.198(2)
O3 C20 1.318(2)
O3 C21 1.451(2)
N1 C1 1.451(2)
N1 C11 1.450(2)
N1 C22 1.387(2)
C1 H1 0.9800
C1 C2 1.523(2)
C1 C9 1.542(2)
C2 C3 1.383(3)
C2 C7 1.385(2)
C3 H3 0.9300
C3 C4 1.380(3)
C4 H4 0.9300
C4 C5 1.378(3)
C5 H5 0.9300
C5 C6 1.378(3)
C6 H6 0.9300
C6 C7 1.391(3)
C7 C8 1.469(3)
C8 C9 1.538(2)
C9 C10 1.533(2)
C9 C20 1.519(2)
C10 C11 1.508(2)
C10 C12 1.329(2)
C11 H11A 0.9700
C11 H11B 0.9700
C12 H12 0.9300
C12 C13 1.464(2)
C13 C14 1.395(2)
C13 C18 1.387(2)
C14 H14 0.9300
C14 C15 1.381(2)
C15 H15 0.9300
C15 C16 1.378(3)
C16 C17 1.381(3)
C16 C19 1.509(3)
C17 H17 0.9300
C17 C18 1.373(2)
C18 H18 0.9300
C19 H19A 0.9600
C19 H19B 0.9600
C19 H19C 0.9600
C21 H21A 0.9600
C21 H21B 0.9600
C21 H21C 0.9600
C22 C23 1.392(2)
C22 C27 1.398(2)
C23 H23 0.9300
C23 C24 1.382(3)
C24 H24 0.9300
C24 C25 1.380(3)
C25 H25 0.9300
C25 C26 1.369(3)
C26 H26 0.9300
C26 C27 1.376(3)
C27 H27 0.9300

loop_
_geom_torsion_atom_site_label_1
_geom_torsion_atom_site_label_2
_geom_torsion_atom_site_label_3
_geom_torsion_atom_site_label_4
_geom_torsion
O1 C8 C9 C1 -163.04(17)
O1 C8 C9 C10 87.7(2)
O1 C8 C9 C20 -41.4(2)
N1 C1 C2 C3 -53.4(2)
N1 C1 C2 C7 127.03(15)
N1 C1 C9 C8 -140.34(13)
N1 C1 C9 C10 -26.89(16)
N1 C1 C9 C20 100.09(15)
N1 C22 C23 C24 177.49(16)
N1 C22 C27 C26 -177.45(17)
C1 N1 C11 C10 -17.73(18)
C1 N1 C22 C23 13.9(3)
C1 N1 C22 C27 -167.40(15)
C1 C2 C3 C4 179.61(16)
C1 C2 C7 C6 179.38(15)
C1 C2 C7 C8 -2.02(19)
C1 C9 C10 C11 17.09(16)
C1 C9 C10 C12 -158.53(15)
C1 C9 C20 O2 45.6(2)
C1 C9 C20 O3 -135.04(15)
C2 C1 C9 C8 -18.81(15)
C2 C1 C9 C10 94.64(13)
C2 C1 C9 C20 -138.38(14)
C2 C3 C4 C5 0.9(3)
C2 C7 C8 O1 170.96(18)
C2 C7 C8 C9 -10.51(18)
C3 C2 C7 C6 -0.2(3)
C3 C2 C7 C8 178.37(15)
C3 C4 C5 C6 0.2(3)
C4 C5 C6 C7 -1.3(3)
C5 C6 C7 C2 1.3(3)
C5 C6 C7 C8 -177.04(17)
C6 C7 C8 O1 -10.6(3)
C6 C7 C8 C9 167.96(17)
C7 C2 C3 C4 -0.8(3)
C7 C8 C9 C1 18.37(16)
C7 C8 C9 C10 -90.86(16)
C7 C8 C9 C20 140.04(15)
C8 C9 C10 C11 127.73(15)
C8 C9 C10 C12 -47.9(2)
C8 C9 C20 O2 -71.0(2)
C8 C9 C20 O3 108.33(17)
C9 C1 C2 C3 -166.95(16)
C9 C1 C2 C7 13.47(17)
C9 C10 C11 N1 -0.78(17)
C9 C10 C12 C13 177.49(16)
C10 C9 C20 O2 164.61(17)
C10 C9 C20 O3 -16.0(2)
C10 C12 C13 C14 11.4(3)
C10 C12 C13 C18 -169.04(18)
C11 N1 C1 C2 -84.22(18)
C11 N1 C1 C9 28.80(18)
C11 N1 C22 C23 177.16(16)
C11 N1 C22 C27 -4.2(2)
C11 C10 C12 C13 2.8(3)
C12 C10 C11 N1 174.44(16)
C12 C13 C14 C15 -179.65(16)
C12 C13 C18 C17 179.93(18)
C13 C14 C15 C16 -0.3(3)
C14 C13 C18 C17 -0.4(3)
C14 C15 C16 C17 -0.6(3)
C14 C15 C16 C19 178.8(2)
C15 C16 C17 C18 0.9(3)
C16 C17 C18 C13 -0.4(3)
C18 C13 C14 C15 0.7(3)
C19 C16 C17 C18 -178.5(2)
C20 C9 C10 C11 -107.29(16)
C20 C9 C10 C12 77.1(2)
C21 O3 C20 O2 0.7(3)
C21 O3 C20 C9 -178.61(18)
C22 N1 C1 C2 80.7(2)
C22 N1 C1 C9 -166.28(15)
C22 N1 C11 C10 177.17(14)
C22 C23 C24 C25 0.6(3)
C23 C22 C27 C26 1.3(3)
C23 C24 C25 C26 0.0(3)
C24 C25 C26 C27 0.1(3)
C25 C26 C27 C22 -0.7(3)
C27 C22 C23 C24 -1.2(3)
